data_4078763
loop_
_publ_author_name
'Hu, Yue'
'Li, Ling'
'Shaw, Anthony P.'
'Norton, Jack R.'
'Sattler, Wesley'
'Rong, Yi'

_publ_section_title
;
 Synthesis, Electrochemistry, and Reactivity of New Iridium(III) and
 Rhodium(III) Hydrides
;
_journal_issue 14
_journal_name_full Organometallics
_journal_page_first 5058
_journal_paper_doi 10.1021/om300398r
_journal_volume 31
_journal_year 2012
_chemical_formula_sum 'C23 H26 F6 Ir N2 P'
_chemical_formula_weight 667.63
_chemical_name_systematic
; 
 ? 
;
_space_group_IT_number 14
_symmetry_space_group_name_Hall '-P 2ybc'
_symmetry_space_group_name_H-M 'P 1 21/c 1'
_atom_sites_solution_hydrogens geom
_atom_sites_solution_primary direct
_atom_sites_solution_secondary difmap
_audit_creation_method SHELXL-97
_cell_angle_alpha 90.00
_cell_angle_beta 101.8780(10)
_cell_angle_gamma 90.00
_cell_formula_units_Z 8
_cell_length_a 23.294(2)
_cell_length_b 13.2622(12)
_cell_length_c 15.6968(15)
_cell_measurement_temperature 150(2)
_cell_volume 4745.4(7)
_computing_structure_refinement 'SHELXL-97 (Sheldrick, 2008)'
_computing_structure_solution 'SHELXS-97 (Sheldrick, 2008)'
_diffrn_ambient_temperature 150(2)
_diffrn_measured_fraction_theta_full 0.955
_diffrn_measured_fraction_theta_max 0.955
_diffrn_radiation_monochromator graphite
_diffrn_radiation_source 'fine-focus sealed tube'
_diffrn_radiation_type MoK\a
_diffrn_radiation_wavelength 0.71073
_diffrn_reflns_av_R_equivalents 0.0588
_diffrn_reflns_av_sigmaI/netI 0.0502
_diffrn_reflns_limit_h_max 35
_diffrn_reflns_limit_h_min -35
_diffrn_reflns_limit_k_max 20
_diffrn_reflns_limit_k_min -19
_diffrn_reflns_limit_l_max 23
_diffrn_reflns_limit_l_min -23
_diffrn_reflns_number 80448
_diffrn_reflns_theta_full 32.71
_diffrn_reflns_theta_max 32.71
_diffrn_reflns_theta_min 1.78
_exptl_absorpt_coefficient_mu 5.755
_exptl_absorpt_correction_T_max 0.6888
_exptl_absorpt_correction_T_min 0.2067
_exptl_absorpt_process_details sadabs
_exptl_crystal_density_diffrn 1.869
_exptl_crystal_density_method 'not measured'
_exptl_crystal_F_000 2592
_exptl_crystal_size_max 0.40
_exptl_crystal_size_mid 0.20
_exptl_crystal_size_min 0.07
_refine_diff_density_max 1.605
_refine_diff_density_min -1.271
_refine_diff_density_rms 0.165
_refine_ls_extinction_method none
_refine_ls_goodness_of_fit_ref 1.009
_refine_ls_hydrogen_treatment constr
_refine_ls_matrix_type full
_refine_ls_number_parameters 646
_refine_ls_number_reflns 16687
_refine_ls_number_restraints 54
_refine_ls_restrained_S_all 1.022
_refine_ls_R_factor_all 0.0564
_refine_ls_R_factor_gt 0.0331
_refine_ls_shift/su_max 0.003
_refine_ls_shift/su_mean 0.000
_refine_ls_structure_factor_coef Fsqd
_refine_ls_weighting_details 'calc w=1/[\s^2^(Fo^2^)+(0.0250P)^2^+6.9386P] where P=(Fo^2^+2Fc^2^)/3'
_refine_ls_weighting_scheme calc
_refine_ls_wR_factor_gt 0.0643
_refine_ls_wR_factor_ref 0.0721
_reflns_number_gt 12725
_reflns_number_total 16687
_reflns_threshold_expression >2sigma(I)
_cod_data_source_file om300398r_si_002.cif
_cod_data_source_block yh1s10_new
_cod_original_cell_volume 4745.4(8)
_cod_database_code 4078763

loop_
_symmetry_equiv_pos_as_xyz
'x, y, z'
'-x, y+1/2, -z+1/2'
'-x, -y, -z'
'x, -y-1/2, z-1/2'

loop_
_atom_site_label
_atom_site_type_symbol
_atom_site_fract_x
_atom_site_fract_y
_atom_site_fract_z
_atom_site_U_iso_or_equiv
_atom_site_adp_type
_atom_site_occupancy
_atom_site_symmetry_multiplicity
_atom_site_calc_flag
_atom_site_refinement_flags
_atom_site_disorder_assembly
_atom_site_disorder_group
Ir1 Ir 0.386690(6) 0.175872(9) 0.196239(8) 0.01871(3) Uani 1 1 d . . .
Ir2 Ir 0.140783(6) 0.730973(10) 0.114765(8) 0.01721(3) Uani 1 1 d . . .
N1 N 0.34721(14) 0.1319(2) 0.0729(2) 0.0253(6) Uani 1 1 d . F .
N3 N 0.07932(14) 0.7847(2) 0.01265(19) 0.0240(6) Uani 1 1 d . G .
P1 P -0.08963(5) 0.84805(9) 0.11701(8) 0.0402(3) Uani 1 1 d . . .
P2 P 0.37549(5) -0.20773(9) -0.04920(7) 0.0327(2) Uani 1 1 d . . .
F1 F -0.15374(18) 0.8088(5) 0.0931(4) 0.127(2) Uani 1 1 d . . .
F2 F -0.10859(19) 0.9231(3) 0.1833(3) 0.0952(14) Uani 1 1 d . . .
F3 F -0.02402(16) 0.8825(3) 0.1452(3) 0.0974(13) Uani 1 1 d . . .
F4 F -0.07006(17) 0.7709(3) 0.0517(2) 0.0745(10) Uani 1 1 d . . .
F5 F -0.0765(2) 0.7655(3) 0.1910(3) 0.1096(17) Uani 1 1 d . . .
F6 F -0.1001(2) 0.9312(3) 0.0450(3) 0.1062(16) Uani 1 1 d . . .
F11 F 0.38095(16) -0.1380(3) -0.1289(2) 0.0729(10) Uani 1 1 d . E .
F12 F 0.36824(16) -0.2780(3) 0.0294(2) 0.0690(10) Uani 1 1 d . E .
C1 C 0.26014(18) 0.2154(3) 0.2163(3) 0.0327(9) Uani 1 1 d . . .
H1A H 0.2596 0.1465 0.2328 0.039 Uiso 1 1 calc R A 1
C2 C 0.21074(19) 0.2751(4) 0.2155(3) 0.0375(10) Uani 1 1 d . F .
H2A H 0.1772 0.2475 0.2327 0.045 Uiso 1 1 calc R . .
C3 C 0.21083(19) 0.3744(4) 0.1895(3) 0.0387(10) Uani 1 1 d . . .
H3A H 0.1776 0.4158 0.1897 0.046 Uiso 1 1 calc R F .
C4 C 0.25923(18) 0.4135(3) 0.1632(3) 0.0325(9) Uani 1 1 d . F .
H4A H 0.2589 0.4811 0.1431 0.039 Uiso 1 1 calc R . .
C5 C 0.30901(16) 0.3530(3) 0.1661(2) 0.0238(7) Uani 1 1 d . . .
C6 C 0.36189(15) 0.3861(3) 0.1375(2) 0.0217(7) Uani 1 1 d . F .
C7 C 0.37144(19) 0.4818(3) 0.1065(2) 0.0305(9) Uani 1 1 d . . .
H7A H 0.3425 0.5328 0.1036 0.037 Uiso 1 1 calc R F .
C8 C 0.4231(2) 0.5020(3) 0.0800(2) 0.0328(9) Uani 1 1 d . F .
H8A H 0.4301 0.5673 0.0596 0.039 Uiso 1 1 calc R . .
C9 C 0.46488(18) 0.4267(3) 0.0831(2) 0.0297(8) Uani 1 1 d . . .
H9A H 0.5006 0.4398 0.0650 0.036 Uiso 1 1 calc R F .
C10 C 0.45355(17) 0.3322(3) 0.1131(2) 0.0261(8) Uani 1 1 d . F .
H10A H 0.4815 0.2800 0.1136 0.031 Uiso 1 1 calc R B 1
C12 C 0.39111(17) 0.0939(3) 0.3192(3) 0.0302(8) Uani 1 1 d . F .
C13 C 0.40684(16) 0.0269(3) 0.2573(3) 0.0274(8) Uani 1 1 d . F .
C14 C 0.45952(17) 0.0657(3) 0.2324(3) 0.0275(8) Uani 1 1 d . F .
C15 C 0.47540(17) 0.1556(3) 0.2795(2) 0.0250(7) Uani 1 1 d . F .
C16 C 0.43191(18) 0.1781(3) 0.3298(2) 0.0278(8) Uani 1 1 d . F .
C17 C 0.3434(2) 0.0778(5) 0.3681(3) 0.0525(14) Uani 1 1 d . . .
H17A H 0.3595 0.0438 0.4233 0.079 Uiso 1 1 calc R F .
H17B H 0.3126 0.0359 0.3334 0.079 Uiso 1 1 calc R . .
H17C H 0.3269 0.1431 0.3798 0.079 Uiso 1 1 calc R . .
C18 C 0.37784(18) -0.0710(3) 0.2269(3) 0.0407(11) Uani 1 1 d . . .
H18A H 0.3958 -0.1253 0.2658 0.061 Uiso 1 1 calc R F .
H18B H 0.3828 -0.0850 0.1676 0.061 Uiso 1 1 calc R . .
H18C H 0.3359 -0.0668 0.2275 0.061 Uiso 1 1 calc R . .
C19 C 0.49442(19) 0.0140(3) 0.1750(3) 0.0379(10) Uani 1 1 d . . .
H19A H 0.5244 -0.0288 0.2105 0.057 Uiso 1 1 calc R F .
H19B H 0.5135 0.0647 0.1447 0.057 Uiso 1 1 calc R . .
H19C H 0.4683 -0.0276 0.1321 0.057 Uiso 1 1 calc R . .
C20 C 0.52880(18) 0.2183(3) 0.2807(3) 0.0301(8) Uani 1 1 d . . .
H20A H 0.5579 0.2044 0.3340 0.045 Uiso 1 1 calc R F .
H20B H 0.5181 0.2899 0.2790 0.045 Uiso 1 1 calc R . .
H20C H 0.5454 0.2019 0.2299 0.045 Uiso 1 1 calc R . .
C21 C 0.4345(2) 0.2638(4) 0.3939(3) 0.0431(11) Uani 1 1 d . . .
H21A H 0.4658 0.2509 0.4448 0.065 Uiso 1 1 calc R F .
H21B H 0.3969 0.2690 0.4122 0.065 Uiso 1 1 calc R . .
H21C H 0.4425 0.3270 0.3662 0.065 Uiso 1 1 calc R . .
C22 C 0.32275(19) 0.1102(3) 0.0055(3) 0.0324(9) Uani 1 1 d . . .
C23 C 0.2902(2) 0.0842(4) -0.0815(3) 0.0497(13) Uani 1 1 d . F .
H23A H 0.2972 0.1355 -0.1231 0.075 Uiso 1 1 calc R . .
H23B H 0.2482 0.0813 -0.0813 0.075 Uiso 1 1 calc R . .
H23C H 0.3033 0.0183 -0.0984 0.075 Uiso 1 1 calc R . .
C31 C 0.03621(17) 0.6128(3) 0.1527(2) 0.0286(8) Uani 1 1 d . . .
H31A H 0.0279 0.6731 0.1805 0.034 Uiso 1 1 calc R C 1
C32 C 0.00052(17) 0.5299(3) 0.1540(2) 0.0323(9) Uani 1 1 d . G .
H32A H -0.0318 0.5331 0.1822 0.039 Uiso 1 1 calc R . .
C33 C 0.01266(18) 0.4423(3) 0.1135(3) 0.0329(9) Uani 1 1 d . . .
H33A H -0.0104 0.3836 0.1154 0.040 Uiso 1 1 calc R G .
C34 C 0.05827(17) 0.4408(3) 0.0706(3) 0.0278(8) Uani 1 1 d . G .
H34A H 0.0665 0.3811 0.0418 0.033 Uiso 1 1 calc R . .
C35 C 0.09264(15) 0.5263(3) 0.0690(2) 0.0221(7) Uani 1 1 d . . .
C36 C 0.13978(15) 0.5380(3) 0.0217(2) 0.0208(7) Uani 1 1 d . G .
C37 C 0.15508(17) 0.4633(3) -0.0323(2) 0.0267(8) Uani 1 1 d . . .
H37A H 0.1350 0.4005 -0.0386 0.032 Uiso 1 1 calc R G .
C38 C 0.19941(18) 0.4812(3) -0.0765(3) 0.0329(9) Uani 1 1 d . G .
H38A H 0.2105 0.4303 -0.1125 0.039 Uiso 1 1 calc R . .
C39 C 0.22776(17) 0.5737(3) -0.0683(3) 0.0293(8) Uani 1 1 d . . .
H39A H 0.2579 0.5864 -0.0995 0.035 Uiso 1 1 calc R G .
C40 C 0.21239(15) 0.6473(3) -0.0150(2) 0.0224(7) Uani 1 1 d . G .
H40A H 0.2322 0.7103 -0.0101 0.027 Uiso 1 1 calc R D 1
C42 C 0.19076(15) 0.7253(3) 0.2460(2) 0.0215(7) Uani 1 1 d . G .
C43 C 0.14472(16) 0.7998(3) 0.2463(2) 0.0223(7) Uani 1 1 d . G .
C44 C 0.15242(16) 0.8766(3) 0.1883(2) 0.0255(7) Uani 1 1 d . G .
C45 C 0.20289(16) 0.8532(3) 0.1514(2) 0.0223(7) Uani 1 1 d . G .
C46 C 0.22813(15) 0.7619(3) 0.1920(2) 0.0201(6) Uani 1 1 d . G .
C47 C 0.20013(19) 0.6334(3) 0.3034(2) 0.0338(9) Uani 1 1 d . . .
H47A H 0.2172 0.6536 0.3633 0.051 Uiso 1 1 calc R G .
H47B H 0.2269 0.5869 0.2825 0.051 Uiso 1 1 calc R . .
H47C H 0.1624 0.5999 0.3018 0.051 Uiso 1 1 calc R . .
C48 C 0.09945(19) 0.7971(4) 0.3006(3) 0.0360(10) Uani 1 1 d . . .
H48A H 0.1127 0.8376 0.3532 0.054 Uiso 1 1 calc R G .
H48B H 0.0933 0.7273 0.3171 0.054 Uiso 1 1 calc R . .
H48C H 0.0626 0.8247 0.2673 0.054 Uiso 1 1 calc R . .
C49 C 0.11515(19) 0.9690(3) 0.1678(3) 0.0372(10) Uani 1 1 d . . .
H49A H 0.1304 1.0224 0.2095 0.056 Uiso 1 1 calc R G .
H49B H 0.0747 0.9531 0.1718 0.056 Uiso 1 1 calc R . .
H49C H 0.1160 0.9919 0.1087 0.056 Uiso 1 1 calc R . .
C50 C 0.22693(19) 0.9213(3) 0.0910(3) 0.0338(9) Uani 1 1 d . . .
H50A H 0.2462 0.9793 0.1236 0.051 Uiso 1 1 calc R G .
H50B H 0.1948 0.9450 0.0448 0.051 Uiso 1 1 calc R . .
H50C H 0.2555 0.8842 0.0651 0.051 Uiso 1 1 calc R . .
C51 C 0.28440(16) 0.7149(3) 0.1814(3) 0.0289(8) Uani 1 1 d . . .
H51A H 0.3162 0.7373 0.2287 0.043 Uiso 1 1 calc R G .
H51B H 0.2930 0.7352 0.1254 0.043 Uiso 1 1 calc R . .
H51C H 0.2809 0.6413 0.1833 0.043 Uiso 1 1 calc R . .
C52 C 0.04288(18) 0.8198(3) -0.0366(2) 0.0298(8) Uani 1 1 d . . .
C53 C -0.0044(2) 0.8640(4) -0.1007(3) 0.0450(11) Uani 1 1 d . G .
H53A H -0.0371 0.8814 -0.0728 0.067 Uiso 1 1 calc R . .
H53B H -0.0179 0.8153 -0.1476 0.067 Uiso 1 1 calc R . .
H53C H 0.0097 0.9250 -0.1250 0.067 Uiso 1 1 calc R . .
F7 F 0.4216(2) -0.2826(4) -0.0753(3) 0.0750(12) Uani 0.814(4) 1 d PDU E 1
F8 F 0.4243(2) -0.1470(4) 0.0120(3) 0.0810(13) Uani 0.814(4) 1 d PDU E 1
F9 F 0.3261(2) -0.1373(3) -0.0255(3) 0.0671(11) Uani 0.814(4) 1 d PDU E 1
F10 F 0.32456(19) -0.2693(3) -0.1113(3) 0.0598(10) Uani 0.814(4) 1 d PDU E 1
F7A F 0.4427(8) -0.2332(17) -0.0171(14) 0.0800(19) Uani 0.186(4) 1 d PDU E 2
F8A F 0.3823(9) -0.1051(14) 0.0062(12) 0.0745(19) Uani 0.186(4) 1 d PDU E 2
F9A F 0.3093(7) -0.1867(15) -0.0750(12) 0.0629(18) Uani 0.186(4) 1 d PDU E 2
F10A F 0.3632(9) -0.3061(14) -0.1034(12) 0.0691(18) Uani 0.186(4) 1 d PDU E 2
N2 N 0.30965(16) 0.2543(3) 0.1936(2) 0.0250(8) Uani 0.36(3) 1 d P F 1
C11 C 0.40356(14) 0.3117(2) 0.1420(2) 0.0209(7) Uani 0.36(3) 1 d P F 1
N4 N 0.08257(12) 0.6107(2) 0.11319(18) 0.0203(6) Uani 0.98(3) 1 d P G 1
C41 C 0.16852(14) 0.6314(3) 0.0318(2) 0.0186(7) Uani 0.98(3) 1 d P G 1
N2A N 0.40356(14) 0.3117(2) 0.1420(2) 0.0209(7) Uani 0.64(3) 1 d P F 2
C11A C 0.30965(16) 0.2543(3) 0.1936(2) 0.0250(8) Uani 0.64(3) 1 d P F 2
N4A N 0.16852(14) 0.6314(3) 0.0318(2) 0.0186(7) Uani 0.02(3) 1 d P G 2
C41A C 0.08257(12) 0.6107(2) 0.11319(18) 0.0203(6) Uani 0.02(3) 1 d P G 2

loop_
_atom_site_aniso_label
_atom_site_aniso_U_11
_atom_site_aniso_U_22
_atom_site_aniso_U_33
_atom_site_aniso_U_23
_atom_site_aniso_U_13
_atom_site_aniso_U_12
Ir1 0.01832(7) 0.01701(6) 0.02120(6) 0.00222(5) 0.00500(5) -0.00032(5)
Ir2 0.01513(6) 0.02078(6) 0.01625(6) 0.00072(5) 0.00447(4) 0.00243(5)
N1 0.0257(16) 0.0220(15) 0.0280(16) -0.0007(12) 0.0050(13) -0.0005(12)
N3 0.0223(16) 0.0278(16) 0.0225(14) 0.0044(12) 0.0059(12) 0.0029(13)
P1 0.0327(6) 0.0409(6) 0.0480(7) -0.0063(5) 0.0105(5) 0.0053(5)
P2 0.0244(5) 0.0471(6) 0.0269(5) -0.0009(5) 0.0061(4) 0.0023(5)
F1 0.047(2) 0.185(5) 0.150(5) -0.055(4) 0.024(3) -0.033(3)
F2 0.123(4) 0.083(3) 0.087(3) -0.026(2) 0.038(3) 0.038(2)
F3 0.048(2) 0.103(3) 0.133(4) -0.019(3) 0.000(2) -0.018(2)
F4 0.093(3) 0.060(2) 0.079(2) -0.0268(18) 0.039(2) -0.0057(19)
F5 0.142(4) 0.098(3) 0.108(3) 0.045(3) 0.071(3) 0.046(3)
F6 0.152(4) 0.093(3) 0.076(3) 0.034(2) 0.028(3) 0.058(3)
F11 0.085(3) 0.087(2) 0.0487(18) 0.0126(17) 0.0196(17) -0.042(2)
F12 0.077(2) 0.085(2) 0.0459(18) 0.0306(17) 0.0141(17) 0.0234(19)
C1 0.026(2) 0.037(2) 0.036(2) -0.0006(17) 0.0069(17) -0.0006(17)
C2 0.022(2) 0.051(3) 0.039(2) -0.001(2) 0.0064(17) 0.0021(19)
C3 0.027(2) 0.046(3) 0.041(2) -0.004(2) 0.0031(18) 0.0128(19)
C4 0.033(2) 0.030(2) 0.032(2) -0.0039(16) 0.0023(17) 0.0081(17)
C5 0.0225(18) 0.0256(17) 0.0220(16) -0.0038(14) 0.0018(14) 0.0006(14)
C6 0.0218(17) 0.0210(16) 0.0203(16) -0.0007(13) -0.0001(13) -0.0011(13)
C7 0.041(2) 0.0204(17) 0.0270(19) 0.0023(14) 0.0007(17) 0.0041(16)
C8 0.050(3) 0.0198(17) 0.0279(19) 0.0061(15) 0.0050(18) -0.0059(17)
C9 0.034(2) 0.0286(19) 0.0269(18) 0.0053(15) 0.0074(16) -0.0072(16)
C10 0.0276(19) 0.0252(18) 0.0250(17) 0.0045(14) 0.0045(15) -0.0037(15)
C12 0.0207(18) 0.040(2) 0.0303(19) 0.0170(17) 0.0049(15) -0.0003(16)
C13 0.0182(17) 0.0220(17) 0.040(2) 0.0110(15) 0.0007(15) -0.0015(14)
C14 0.0235(19) 0.0210(17) 0.037(2) 0.0059(15) 0.0036(16) -0.0006(14)
C15 0.0241(18) 0.0257(18) 0.0244(17) 0.0068(14) 0.0032(14) 0.0010(14)
C16 0.028(2) 0.0314(19) 0.0230(17) 0.0082(15) 0.0027(15) 0.0019(16)
C17 0.031(2) 0.088(4) 0.040(3) 0.034(3) 0.010(2) -0.001(3)
C18 0.025(2) 0.0236(19) 0.070(3) 0.011(2) 0.002(2) -0.0050(16)
C19 0.033(2) 0.031(2) 0.052(3) -0.0071(19) 0.013(2) -0.0015(18)
C20 0.029(2) 0.031(2) 0.0283(19) 0.0012(16) 0.0005(16) -0.0081(16)
C21 0.051(3) 0.051(3) 0.027(2) -0.0054(19) 0.008(2) 0.004(2)
C22 0.039(2) 0.0256(19) 0.032(2) -0.0018(16) 0.0054(18) -0.0043(17)
C23 0.064(3) 0.047(3) 0.030(2) -0.005(2) -0.008(2) -0.009(3)
C31 0.0245(19) 0.039(2) 0.0241(18) 0.0003(16) 0.0094(15) -0.0011(16)
C32 0.0231(19) 0.049(2) 0.0273(19) 0.0006(17) 0.0126(16) -0.0080(18)
C33 0.032(2) 0.035(2) 0.034(2) 0.0041(17) 0.0113(17) -0.0095(17)
C34 0.027(2) 0.0245(18) 0.032(2) 0.0013(15) 0.0072(16) -0.0050(15)
C35 0.0195(17) 0.0258(17) 0.0202(16) 0.0020(13) 0.0025(13) 0.0002(14)
C36 0.0167(16) 0.0266(17) 0.0202(16) 0.0010(13) 0.0060(13) -0.0006(13)
C37 0.0249(19) 0.0251(18) 0.0310(19) -0.0063(15) 0.0083(15) -0.0021(15)
C38 0.031(2) 0.034(2) 0.037(2) -0.0121(17) 0.0135(17) 0.0014(17)
C39 0.0232(19) 0.038(2) 0.0305(19) -0.0070(16) 0.0135(16) 0.0018(16)
C40 0.0189(17) 0.0280(17) 0.0216(16) -0.0012(14) 0.0073(13) -0.0019(14)
C42 0.0181(16) 0.0248(17) 0.0197(15) -0.0007(13) -0.0007(13) -0.0005(14)
C43 0.0197(17) 0.0301(18) 0.0179(15) -0.0044(13) 0.0056(13) 0.0024(14)
C44 0.0238(18) 0.0254(18) 0.0261(18) -0.0055(14) 0.0024(14) 0.0050(15)
C45 0.0206(17) 0.0218(16) 0.0241(17) -0.0032(13) 0.0039(14) 0.0011(13)
C46 0.0166(16) 0.0219(16) 0.0212(15) -0.0041(13) 0.0023(13) -0.0005(13)
C47 0.040(2) 0.033(2) 0.0252(19) 0.0066(16) -0.0009(17) -0.0015(18)
C48 0.032(2) 0.055(3) 0.0231(18) -0.0075(18) 0.0106(16) 0.000(2)
C49 0.034(2) 0.030(2) 0.046(2) -0.0015(18) 0.0058(19) 0.0135(18)
C50 0.038(2) 0.032(2) 0.034(2) 0.0019(17) 0.0109(18) -0.0074(18)
C51 0.0180(17) 0.032(2) 0.036(2) -0.0084(16) 0.0038(15) 0.0030(15)
C52 0.032(2) 0.034(2) 0.0242(18) -0.0009(15) 0.0071(16) 0.0097(17)
C53 0.037(3) 0.058(3) 0.038(2) 0.010(2) 0.000(2) 0.020(2)
F7 0.058(2) 0.094(3) 0.080(3) -0.015(2) 0.031(2) 0.019(2)
F8 0.068(3) 0.092(3) 0.070(2) -0.019(2) -0.014(2) -0.016(2)
F9 0.066(2) 0.072(2) 0.067(2) 0.0051(19) 0.023(2) 0.030(2)
F10 0.049(2) 0.072(2) 0.055(2) 0.0085(18) 0.0038(18) -0.0216(19)
F7A 0.062(3) 0.097(4) 0.078(3) -0.015(3) 0.007(3) 0.003(3)
F8A 0.071(3) 0.080(3) 0.068(3) -0.010(3) 0.003(3) 0.007(3)
F9A 0.054(3) 0.073(3) 0.061(3) 0.008(3) 0.012(3) 0.004(3)
F10A 0.058(3) 0.083(3) 0.067(3) -0.006(3) 0.015(3) -0.002(3)
N2 0.0245(18) 0.0267(17) 0.0244(17) -0.0016(13) 0.0064(14) 0.0034(14)
C11 0.0209(16) 0.0197(15) 0.0212(15) 0.0006(12) 0.0024(12) -0.0011(12)
N4 0.0168(14) 0.0259(15) 0.0191(14) 0.0019(11) 0.0056(11) 0.0011(11)
C41 0.0144(15) 0.0226(16) 0.0181(15) -0.0003(12) 0.0019(12) 0.0039(13)
N2A 0.0209(16) 0.0197(15) 0.0212(15) 0.0006(12) 0.0024(12) -0.0011(12)
C11A 0.0245(18) 0.0267(17) 0.0244(17) -0.0016(13) 0.0064(14) 0.0034(14)
N4A 0.0144(15) 0.0226(16) 0.0181(15) -0.0003(12) 0.0019(12) 0.0039(13)
C41A 0.0168(14) 0.0259(15) 0.0191(14) 0.0019(11) 0.0056(11) 0.0011(11)

loop_
_atom_type_symbol
_atom_type_description
_atom_type_scat_dispersion_real
_atom_type_scat_dispersion_imag
_atom_type_scat_source
C C 0.0033 0.0016 'International Tables Vol C Tables 4.2.6.8 and 6.1.1.4'
H H 0.0000 0.0000 'International Tables Vol C Tables 4.2.6.8 and 6.1.1.4'
N N 0.0061 0.0033 'International Tables Vol C Tables 4.2.6.8 and 6.1.1.4'
F F 0.0171 0.0103 'International Tables Vol C Tables 4.2.6.8 and 6.1.1.4'
P P 0.1023 0.0942 'International Tables Vol C Tables 4.2.6.8 and 6.1.1.4'
Ir Ir -1.4442 7.9887 'International Tables Vol C Tables 4.2.6.8 and 6.1.1.4'

loop_
_geom_angle_atom_site_label_1
_geom_angle_atom_site_label_2
_geom_angle_atom_site_label_3
_geom_angle
N1 Ir1 C11 86.85(12)
N1 Ir1 N2 84.58(13)
C11 Ir1 N2 77.94(13)
N1 Ir1 C16 164.17(14)
C11 Ir1 C16 107.14(13)
N2 Ir1 C16 105.21(14)
N1 Ir1 C12 128.24(14)
C11 Ir1 C12 144.59(14)
N2 Ir1 C12 98.61(14)
C16 Ir1 C12 39.08(15)
N1 Ir1 C13 99.76(14)
C11 Ir1 C13 156.92(13)
N2 Ir1 C13 124.47(14)
C16 Ir1 C13 64.48(15)
C12 Ir1 C13 37.61(15)
N1 Ir1 C14 102.98(13)
C11 Ir1 C14 118.60(13)
N2 Ir1 C14 161.77(14)
C16 Ir1 C14 64.12(15)
C12 Ir1 C14 63.61(15)
C13 Ir1 C14 38.42(13)
N1 Ir1 C15 134.68(13)
C11 Ir1 C15 96.62(13)
N2 Ir1 C15 140.43(14)
C16 Ir1 C15 38.40(14)
C12 Ir1 C15 63.52(14)
C13 Ir1 C15 63.05(13)
C14 Ir1 C15 37.03(13)
N3 Ir2 C41 89.31(12)
N3 Ir2 N4 84.77(12)
C41 Ir2 N4 77.86(12)
N3 Ir2 C42 156.53(13)
C41 Ir2 C42 114.03(13)
N4 Ir2 C42 101.94(12)
N3 Ir2 C45 105.56(13)
C41 Ir2 C45 111.67(13)
N4 Ir2 C45 165.60(12)
C42 Ir2 C45 64.65(13)
N3 Ir2 C46 142.38(13)
C41 Ir2 C46 95.43(13)
N4 Ir2 C46 132.73(12)
C42 Ir2 C46 38.25(13)
C45 Ir2 C46 38.53(13)
N3 Ir2 C44 95.40(13)
C41 Ir2 C44 149.64(14)
N4 Ir2 C44 132.39(12)
C42 Ir2 C44 63.35(13)
C45 Ir2 C44 38.29(13)
C46 Ir2 C44 63.31(13)
N3 Ir2 C43 117.99(13)
C41 Ir2 C43 152.70(13)
N4 Ir2 C43 102.99(12)
C42 Ir2 C43 38.72(13)
C45 Ir2 C43 63.47(13)
C46 Ir2 C43 63.57(13)
C44 Ir2 C43 36.51(13)
C22 N1 Ir1 176.3(3)
C52 N3 Ir2 172.2(3)
F1 P1 F6 93.6(3)
F1 P1 F2 89.1(3)
F6 P1 F2 90.5(2)
F1 P1 F3 176.6(3)
F6 P1 F3 89.8(3)
F2 P1 F3 91.1(2)
F1 P1 F5 88.7(3)
F6 P1 F5 177.7(3)
F2 P1 F5 89.5(2)
F3 P1 F5 88.0(3)
F1 P1 F4 91.0(2)
F6 P1 F4 90.6(2)
F2 P1 F4 178.9(2)
F3 P1 F4 88.7(2)
F5 P1 F4 89.4(2)
F9A P2 F10A 86.9(10)
F9A P2 F8 129.5(8)
F10A P2 F8 143.5(8)
F9A P2 F7A 176.1(11)
F10A P2 F7A 93.1(10)
F8 P2 F7A 50.4(7)
F9A P2 F7 138.2(8)
F10A P2 F7 52.2(7)
F8 P2 F7 92.0(3)
F7A P2 F7 42.7(7)
F9A P2 F11 85.7(7)
F10A P2 F11 95.4(8)
F8 P2 F11 91.0(2)
F7A P2 F11 98.2(8)
F7 P2 F11 89.6(2)
F9A P2 F12 92.9(7)
F10A P2 F12 83.9(8)
F8 P2 F12 90.3(2)
F7A P2 F12 83.3(8)
F7 P2 F12 91.1(2)
F11 P2 F12 178.5(2)
F9A P2 F9 38.5(7)
F10A P2 F9 124.3(8)
F8 P2 F9 91.4(3)
F7A P2 F9 140.5(8)
F7 P2 F9 176.5(3)
F11 P2 F9 91.2(2)
F12 P2 F9 88.0(2)
F9A P2 F10 49.7(8)
F10A P2 F10 37.3(7)
F8 P2 F10 179.1(3)
F7A P2 F10 130.4(8)
F7 P2 F10 88.8(3)
F11 P2 F10 89.24(19)
F12 P2 F10 89.4(2)
F9 P2 F10 87.8(3)
F9A P2 F8A 88.3(10)
F10A P2 F8A 175.1(10)
F8 P2 F8A 41.2(7)
F7A P2 F8A 91.6(10)
F7 P2 F8A 132.6(8)
F11 P2 F8A 85.3(7)
F12 P2 F8A 95.3(7)
F9 P2 F8A 50.9(7)
F10 P2 F8A 138.0(8)
N2 C1 C2 121.3(4)
C3 C2 C1 119.6(4)
C4 C3 C2 119.9(4)
C3 C4 C5 119.7(4)
N2 C5 C4 120.6(4)
N2 C5 C6 115.2(3)
C4 C5 C6 124.1(4)
C11 C6 C7 120.6(3)
C11 C6 C5 113.5(3)
C7 C6 C5 125.9(3)
C8 C7 C6 119.6(4)
C7 C8 C9 119.9(3)
C10 C9 C8 118.9(4)
C11 C10 C9 122.1(4)
C13 C12 C16 107.7(3)
C13 C12 C17 126.0(4)
C16 C12 C17 126.2(4)
C13 C12 Ir1 71.4(2)
C16 C12 Ir1 68.4(2)
C17 C12 Ir1 128.2(3)
C12 C13 C14 108.2(3)
C12 C13 C18 126.7(4)
C14 C13 C18 124.9(4)
C12 C13 Ir1 71.0(2)
C14 C13 Ir1 71.5(2)
C18 C13 Ir1 126.7(3)
C15 C14 C13 107.6(3)
C15 C14 C19 125.8(4)
C13 C14 C19 126.2(3)
C15 C14 Ir1 71.5(2)
C13 C14 Ir1 70.1(2)
C19 C14 Ir1 128.9(3)
C14 C15 C16 108.9(3)
C14 C15 C20 127.2(4)
C16 C15 C20 123.8(4)
C14 C15 Ir1 71.5(2)
C16 C15 Ir1 67.8(2)
C20 C15 Ir1 127.7(3)
C15 C16 C12 107.2(3)
C15 C16 C21 125.8(4)
C12 C16 C21 126.1(4)
C15 C16 Ir1 73.8(2)
C12 C16 Ir1 72.5(2)
C21 C16 Ir1 127.3(3)
N1 C22 C23 178.6(5)
N4 C31 C32 122.1(4)
C31 C32 C33 118.8(4)
C34 C33 C32 119.4(4)
C33 C34 C35 120.3(4)
N4 C35 C34 120.1(3)
N4 C35 C36 113.5(3)
C34 C35 C36 126.4(3)
C37 C36 C41 121.3(3)
C37 C36 C35 123.2(3)
C41 C36 C35 115.4(3)
C38 C37 C36 119.6(3)
C37 C38 C39 119.9(3)
C40 C39 C38 120.3(3)
C39 C40 C41 121.5(3)
C46 C42 C43 108.2(3)
C46 C42 C47 127.1(3)
C43 C42 C47 124.2(3)
C46 C42 Ir2 72.2(2)
C43 C42 Ir2 74.10(19)
C47 C42 Ir2 125.8(3)
C44 C43 C42 107.3(3)
C44 C43 C48 126.2(4)
C42 C43 C48 126.5(4)
C44 C43 Ir2 71.6(2)
C42 C43 Ir2 67.19(18)
C48 C43 Ir2 128.2(3)
C43 C44 C45 109.1(3)
C43 C44 C49 126.0(4)
C45 C44 C49 124.9(4)
C43 C44 Ir2 71.9(2)
C45 C44 Ir2 68.3(2)
C49 C44 Ir2 126.3(3)
C46 C45 C44 107.2(3)
C46 C45 C50 128.1(3)
C44 C45 C50 124.3(3)
C46 C45 Ir2 71.2(2)
C44 C45 Ir2 73.4(2)
C50 C45 Ir2 126.7(3)
C42 C46 C45 107.9(3)
C42 C46 C51 125.8(3)
C45 C46 C51 126.3(3)
C42 C46 Ir2 69.59(19)
C45 C46 Ir2 70.2(2)
C51 C46 Ir2 126.8(2)
N3 C52 C53 179.3(5)
C1 N2 C5 118.8(3)
C1 N2 Ir1 125.2(3)
C5 N2 Ir1 115.9(3)
C10 C11 C6 118.8(3)
C10 C11 Ir1 124.1(3)
C6 C11 Ir1 117.0(2)
C31 N4 C35 119.2(3)
C31 N4 Ir2 123.9(3)
C35 N4 Ir2 117.0(2)
C40 C41 C36 117.4(3)
C40 C41 Ir2 126.8(3)
C36 C41 Ir2 115.8(2)

loop_
_geom_bond_atom_site_label_1
_geom_bond_atom_site_label_2
_geom_bond_distance
Ir1 N1 2.050(3)
Ir1 C11 2.065(3)
Ir1 N2 2.067(3)
Ir1 C16 2.144(4)
Ir1 C12 2.199(4)
Ir1 C13 2.204(4)
Ir1 C14 2.222(4)
Ir1 C15 2.222(4)
Ir2 N3 2.045(3)
Ir2 C41 2.051(3)
Ir2 N4 2.090(3)
Ir2 C42 2.149(3)
Ir2 C45 2.170(4)
Ir2 C46 2.183(3)
Ir2 C44 2.237(4)
Ir2 C43 2.242(3)
N1 C22 1.131(5)
N3 C52 1.125(5)
P1 F1 1.553(4)
P1 F6 1.562(4)
P1 F2 1.567(3)
P1 F3 1.569(4)
P1 F5 1.580(4)
P1 F4 1.581(3)
P2 F9A 1.537(16)
P2 F10A 1.551(17)
P2 F8 1.554(4)
P2 F7A 1.578(17)
P2 F7 1.579(4)
P2 F11 1.581(3)
P2 F12 1.583(3)
P2 F9 1.585(4)
P2 F10 1.597(4)
P2 F8A 1.605(17)
C1 N2 1.375(5)
C1 C2 1.395(6)
C2 C3 1.379(6)
C3 C4 1.379(6)
C4 C5 1.403(5)
C5 N2 1.377(5)
C5 C6 1.463(5)
C6 C11 1.376(5)
C6 C7 1.393(5)
C7 C8 1.378(6)
C8 C9 1.388(6)
C9 C10 1.383(5)
C10 C11 1.361(5)
C12 C13 1.419(6)
C12 C16 1.453(6)
C12 C17 1.490(6)
C13 C14 1.457(5)
C13 C18 1.495(5)
C14 C15 1.411(5)
C14 C19 1.498(6)
C15 C16 1.438(5)
C15 C20 1.493(5)
C16 C21 1.511(6)
C22 C23 1.460(6)
C31 N4 1.352(4)
C31 C32 1.380(5)
C32 C33 1.382(6)
C33 C34 1.370(5)
C34 C35 1.391(5)
C35 N4 1.363(4)
C35 C36 1.455(5)
C36 C37 1.397(5)
C36 C41 1.402(5)
C37 C38 1.378(5)
C38 C39 1.386(6)
C39 C40 1.381(5)
C40 C41 1.391(5)
C42 C46 1.420(5)
C42 C43 1.458(5)
C42 C47 1.505(5)
C43 C44 1.403(5)
C43 C48 1.486(5)
C44 C45 1.447(5)
C44 C49 1.498(5)
C45 C46 1.436(5)
C45 C50 1.499(5)
C46 C51 1.491(5)
C52 C53 1.454(6)
